data_7247603
loop_
_publ_author_name
'Manoharan, Deepak'
'Ahmad, Shamim'
'Tothadi, Srinu'
'Emmerling, Franziska'
'Bhattacharya, Biswajit'
'Ghosh, Soumyajit'

_publ_section_title
;
 Linker size dependent mechanical properties of di-imine based molecular
 crystals
;
_journal_issue 46
_journal_name_full CrystEngComm
_journal_page_first 6416
_journal_page_last 6423
_journal_paper_doi 10.1039/D3CE00928A
_journal_volume 25
_journal_year 2023
_chemical_formula_moiety 'C32 H48 N2 O2'
_chemical_formula_sum 'C32 H48 N2 O2'
_chemical_formula_weight 492.72
_space_group_crystal_system monoclinic
_space_group_IT_number 15
_space_group_name_Hall '-C 2yc'
_space_group_name_H-M_alt 'C 1 2/c 1'
_atom_sites_solution_hydrogens geom
_atom_sites_solution_primary dual
_audit_creation_date 2022-09-15
_audit_creation_method
;
Olex2 1.5
(compiled 2021.12.09 svn.r5202d8cf for OlexSys, GUI svn.r6439)
;
_audit_update_record
;
2023-09-05 deposited with the CCDC.	2023-10-31 downloaded from the CCDC.
;
_cell_angle_alpha 90
_cell_angle_beta 106.511(3)
_cell_angle_gamma 90
_cell_formula_units_Z 4
_cell_length_a 18.8769(8)
_cell_length_b 6.1559(2)
_cell_length_c 26.9215(11)
_cell_measurement_reflns_used 120
_cell_measurement_temperature 150.00
_cell_measurement_theta_max 26.73
_cell_measurement_theta_min 2.25
_cell_volume 2999.4(2)
_computing_molecular_graphics 'Olex2 1.5 (Dolomanov et al., 2009)'
_computing_publication_material 'Olex2 1.5 (Dolomanov et al., 2009)'
_computing_structure_refinement 'SHELXL 2013/4 (Sheldrick, 2015)'
_computing_structure_solution 'SHELXT 2018/2 (Sheldrick, 2018)'
_diffrn_ambient_temperature 150.00
_diffrn_measured_fraction_theta_full 0.989
_diffrn_measured_fraction_theta_max 0.990
_diffrn_measurement_device_type 'Bruker D8 Venture'
_diffrn_measurement_method '\w scans'
_diffrn_radiation_type MoK\a
_diffrn_radiation_wavelength 0.71073
_diffrn_reflns_av_R_equivalents 0.0470
_diffrn_reflns_av_unetI/netI 0.0156
_diffrn_reflns_Laue_measured_fraction_full 0.989
_diffrn_reflns_Laue_measured_fraction_max 0.990
_diffrn_reflns_limit_h_max 23
_diffrn_reflns_limit_h_min -23
_diffrn_reflns_limit_k_max 7
_diffrn_reflns_limit_k_min -7
_diffrn_reflns_limit_l_max 34
_diffrn_reflns_limit_l_min -34
_diffrn_reflns_number 63050
_diffrn_reflns_point_group_measured_fraction_full 0.989
_diffrn_reflns_point_group_measured_fraction_max 0.990
_diffrn_reflns_theta_full 25.242
_diffrn_reflns_theta_max 26.729
_diffrn_reflns_theta_min 2.251
_diffrn_source 'fine-focus sealed tube'
_exptl_absorpt_coefficient_mu 0.067
_exptl_absorpt_correction_T_max 0.968
_exptl_absorpt_correction_T_min 0.839
_exptl_absorpt_correction_type multi-scan
_exptl_absorpt_process_details
;
'XPREP' - A PROGRAM DATA PREPARATION & RECIPROCAL 
SPACE EXPLORATION,
Bruker Analytical X-ray Systems, 1997
;
_exptl_crystal_colour yelliw
_exptl_crystal_density_diffrn 1.091
_exptl_crystal_description Neddle
_exptl_crystal_F_000 1080
_exptl_crystal_size_max 0.42
_exptl_crystal_size_mid 0.2
_exptl_crystal_size_min 0.1
_refine_diff_density_max 0.660
_refine_diff_density_min -0.225
_refine_diff_density_rms 0.042
_refine_ls_extinction_method none
_refine_ls_goodness_of_fit_ref 1.040
_refine_ls_hydrogen_treatment constr
_refine_ls_matrix_type full
_refine_ls_number_parameters 170
_refine_ls_number_reflns 3156
_refine_ls_number_restraints 0
_refine_ls_restrained_S_all 1.040
_refine_ls_R_factor_all 0.0583
_refine_ls_R_factor_gt 0.0512
_refine_ls_shift/su_max 0.000
_refine_ls_shift/su_mean 0.000
_refine_ls_structure_factor_coef Fsqd
_refine_ls_weighting_details 'w=1/[\s^2^(Fo^2^)+(0.0686P)^2^+2.9493P] where P=(Fo^2^+2Fc^2^)/3'
_refine_ls_weighting_scheme calc
_refine_ls_wR_factor_gt 0.1326
_refine_ls_wR_factor_ref 0.1405
_reflns_Friedel_coverage 0.000
_reflns_number_gt 2743
_reflns_number_total 3156
_reflns_threshold_expression 'I > 2\s(I)'
_cod_data_source_file d3ce00928a3.cif
_cod_data_source_block bb1
_cod_depositor_comments 'Adding full bibliography for 7247601--7247604.cif.'
_cod_database_code 7247603
_shelxl_version_number 2013-4
_shelx_space_group_comment
;
The symmetry employed for this shelxl refinement is uniquely defined
by the following loop, which should always be used as a source of
symmetry information in preference to the above space-group names.
They are only intended as comments.
;
_olex2_refinement_description
;
1. Fixed Uiso
 At 1.2 times of:
  All C(H) groups, All C(H,H) groups
 At 1.5 times of:
  All C(H,H,H) groups, All O(H) groups
2.a Secondary CH2 refined with riding coordinates:
 C16(H16A,H16B)
2.b Aromatic/amide H refined with riding coordinates:
 C4(H4), C6(H6), C15(H15)
2.c Idealised Me refined as rotating group:
 C14(H14A,H14B,H14C), C10(H10A,H10B,H10C), C13(H13A,H13B,H13C), C12(H12A,H12B,
 H12C), C8(H8A,H8B,H8C), C9(H9A,H9B,H9C)
2.d Idealised tetrahedral OH refined as rotating group:
 O1(H1)
;
_olex2_submission_special_instructions 'No special instructions were received'

loop_
_space_group_symop_operation_xyz
'x, y, z'
'-x, y, -z+1/2'
'x+1/2, y+1/2, z'
'-x+1/2, y+1/2, -z+1/2'
'-x, -y, -z'
'x, -y, z-1/2'
'-x+1/2, -y+1/2, -z'
'x+1/2, -y+1/2, z-1/2'

loop_
_atom_site_label
_atom_site_type_symbol
_atom_site_fract_x
_atom_site_fract_y
_atom_site_fract_z
_atom_site_U_iso_or_equiv
_atom_site_adp_type
_atom_site_occupancy
_atom_site_site_symmetry_order
_atom_site_calc_flag
_atom_site_refinement_flags_posn
_atom_site_refinement_flags_adp
_atom_site_refinement_flags_occupancy
_atom_site_disorder_assembly
_atom_site_disorder_group
O1 O 0.54344(5) 0.50670(17) 0.61325(4) 0.0307(3) Uani 1 1 d . . . . .
H1 H 0.5258 0.5911 0.5883 0.046 Uiso 1 1 calc R U . . .
N1 N 0.53656(7) 0.7393(2) 0.53184(5) 0.0325(3) Uani 1 1 d . . . . .
C5 C 0.75056(7) 0.2947(2) 0.60601(5) 0.0241(3) Uani 1 1 d . . . . .
C4 C 0.71813(7) 0.2170(2) 0.64360(5) 0.0251(3) Uani 1 1 d . . . . .
H4 H 0.7446 0.1116 0.6675 0.030 Uiso 1 1 calc R U . . .
C3 C 0.64991(7) 0.2841(2) 0.64812(5) 0.0236(3) Uani 1 1 d . . . . .
C6 C 0.71136(7) 0.4476(2) 0.57176(5) 0.0260(3) Uani 1 1 d . . . . .
H6 H 0.7319 0.5052 0.5462 0.031 Uiso 1 1 calc R U . . .
C2 C 0.61119(7) 0.4388(2) 0.61199(5) 0.0240(3) Uani 1 1 d . . . . .
C1 C 0.64189(7) 0.5202(2) 0.57378(5) 0.0264(3) Uani 1 1 d . . . . .
C7 C 0.61777(7) 0.1934(2) 0.69035(5) 0.0283(3) Uani 1 1 d . . . . .
C11 C 0.82578(7) 0.2065(2) 0.60430(5) 0.0270(3) Uani 1 1 d . . . . .
C15 C 0.60102(8) 0.6698(2) 0.53390(5) 0.0312(3) Uani 1 1 d . . . . .
H15 H 0.6233 0.7176 0.5083 0.037 Uiso 1 1 calc R U . . .
C14 C 0.85356(8) 0.3193(3) 0.56280(6) 0.0343(3) Uani 1 1 d . . . . .
H14A H 0.8184 0.2949 0.5287 0.051 Uiso 1 1 calc R U . . .
H14B H 0.9019 0.2598 0.5632 0.051 Uiso 1 1 calc R U . . .
H14C H 0.8582 0.4756 0.5699 0.051 Uiso 1 1 calc R U . . .
C10 C 0.54393(8) 0.0789(3) 0.66597(6) 0.0377(4) Uani 1 1 d . . . . .
H10A H 0.5085 0.1833 0.6452 0.056 Uiso 1 1 calc R U . . .
H10B H 0.5247 0.0202 0.6934 0.056 Uiso 1 1 calc R U . . .
H10C H 0.5514 -0.0398 0.6437 0.056 Uiso 1 1 calc R U . . .
C13 C 0.81933(9) -0.0378(3) 0.59254(7) 0.0402(4) Uani 1 1 d . . . . .
H13A H 0.8041 -0.1133 0.6199 0.060 Uiso 1 1 calc R U . . .
H13B H 0.8673 -0.0939 0.5911 0.060 Uiso 1 1 calc R U . . .
H13C H 0.7825 -0.0621 0.5591 0.060 Uiso 1 1 calc R U . . .
C16 C 0.49993(8) 0.8859(2) 0.48955(5) 0.0335(3) Uani 1 1 d . . . . .
H16A H 0.4485 0.8374 0.4737 0.040 Uiso 1 1 calc R U . . .
H16B H 0.5262 0.8836 0.4625 0.040 Uiso 1 1 calc R U . . .
C12 C 0.88347(8) 0.2431(3) 0.65689(6) 0.0367(4) Uani 1 1 d . . . . .
H12A H 0.8883 0.3990 0.6644 0.055 Uiso 1 1 calc R U . . .
H12B H 0.9313 0.1847 0.6557 0.055 Uiso 1 1 calc R U . . .
H12C H 0.8676 0.1688 0.6841 0.055 Uiso 1 1 calc R U . . .
C8 C 0.60628(9) 0.3790(3) 0.72536(6) 0.0385(4) Uani 1 1 d . . . . .
H8A H 0.6536 0.4508 0.7413 0.058 Uiso 1 1 calc R U . . .
H8B H 0.5865 0.3202 0.7525 0.058 Uiso 1 1 calc R U . . .
H8C H 0.5713 0.4846 0.7046 0.058 Uiso 1 1 calc R U . . .
C9 C 0.66991(9) 0.0273(3) 0.72468(7) 0.0455(4) Uani 1 1 d . . . . .
H9A H 0.6771 -0.0954 0.7034 0.068 Uiso 1 1 calc R U . . .
H9B H 0.6483 -0.0249 0.7515 0.068 Uiso 1 1 calc R U . . .
H9C H 0.7177 0.0961 0.7410 0.068 Uiso 1 1 calc R U . . .

loop_
_atom_site_aniso_label
_atom_site_aniso_U_11
_atom_site_aniso_U_22
_atom_site_aniso_U_33
_atom_site_aniso_U_23
_atom_site_aniso_U_13
_atom_site_aniso_U_12
O1 0.0252(5) 0.0337(6) 0.0371(5) 0.0083(4) 0.0148(4) 0.0070(4)
N1 0.0316(6) 0.0317(6) 0.0351(6) 0.0064(5) 0.0107(5) 0.0037(5)
C5 0.0227(6) 0.0227(6) 0.0287(6) -0.0023(5) 0.0101(5) -0.0021(5)
C4 0.0243(6) 0.0233(6) 0.0279(6) 0.0024(5) 0.0081(5) -0.0003(5)
C3 0.0233(6) 0.0234(6) 0.0258(6) -0.0009(5) 0.0094(5) -0.0040(5)
C6 0.0266(6) 0.0257(7) 0.0286(6) 0.0010(5) 0.0127(5) -0.0022(5)
C2 0.0226(6) 0.0230(6) 0.0281(6) -0.0014(5) 0.0098(5) -0.0010(5)
C1 0.0266(6) 0.0244(6) 0.0301(6) 0.0018(5) 0.0112(5) -0.0002(5)
C7 0.0252(6) 0.0335(7) 0.0283(6) 0.0058(5) 0.0114(5) -0.0016(5)
C11 0.0245(6) 0.0265(7) 0.0328(7) 0.0002(5) 0.0126(5) 0.0010(5)
C15 0.0335(7) 0.0300(7) 0.0333(7) 0.0042(6) 0.0148(6) 0.0009(6)
C14 0.0290(7) 0.0399(8) 0.0398(8) 0.0034(6) 0.0192(6) 0.0033(6)
C10 0.0354(8) 0.0396(8) 0.0405(8) 0.0024(6) 0.0149(6) -0.0127(6)
C13 0.0399(8) 0.0286(8) 0.0576(10) -0.0024(7) 0.0230(7) 0.0033(6)
C16 0.0354(7) 0.0338(8) 0.0312(7) 0.0026(6) 0.0091(6) 0.0000(6)
C12 0.0243(7) 0.0499(9) 0.0371(8) 0.0011(7) 0.0108(6) 0.0012(6)
C8 0.0381(8) 0.0504(10) 0.0311(7) -0.0054(7) 0.0166(6) -0.0078(7)
C9 0.0391(8) 0.0581(11) 0.0449(9) 0.0258(8) 0.0208(7) 0.0093(7)

loop_
_atom_type_symbol
_atom_type_description
_atom_type_scat_dispersion_real
_atom_type_scat_dispersion_imag
_atom_type_scat_source
C C 0.0033 0.0016 'International Tables Vol C Tables 4.2.6.8 and 6.1.1.4'
H H 0.0000 0.0000 'International Tables Vol C Tables 4.2.6.8 and 6.1.1.4'
N N 0.0061 0.0033 'International Tables Vol C Tables 4.2.6.8 and 6.1.1.4'
O O 0.0106 0.0060 'International Tables Vol C Tables 4.2.6.8 and 6.1.1.4'

loop_
_geom_angle_atom_site_label_1
_geom_angle_atom_site_label_2
_geom_angle_atom_site_label_3
_geom_angle
_geom_angle_site_symmetry_1
_geom_angle_site_symmetry_3
_geom_angle_publ_flag
C2 O1 H1 109.5 . . ?
C15 N1 C16 118.34(12) . . ?
C4 C5 C11 119.80(12) . . ?
C6 C5 C4 116.95(12) . . ?
C6 C5 C11 123.24(11) . . ?
C5 C4 H4 117.8 . . ?
C3 C4 C5 124.41(12) . . ?
C3 C4 H4 117.8 . . ?
C4 C3 C2 116.88(11) . . ?
C4 C3 C7 121.80(12) . . ?
C2 C3 C7 121.32(11) . . ?
C5 C6 H6 119.2 . . ?
C5 C6 C1 121.51(12) . . ?
C1 C6 H6 119.2 . . ?
O1 C2 C3 119.97(11) . . ?
O1 C2 C1 119.73(12) . . ?
C3 C2 C1 120.29(11) . . ?
C6 C1 C2 119.94(12) . . ?
C6 C1 C15 118.56(12) . . ?
C2 C1 C15 121.40(12) . . ?
C10 C7 C3 110.62(11) . . ?
C10 C7 C8 109.56(12) . . ?
C10 C7 C9 107.54(13) . . ?
C8 C7 C3 109.75(11) . . ?
C9 C7 C3 111.55(11) . . ?
C9 C7 C8 107.73(13) . . ?
C5 C11 C13 109.48(11) . . ?
C5 C11 C12 109.89(11) . . ?
C14 C11 C5 111.95(11) . . ?
C14 C11 C13 108.54(12) . . ?
C14 C11 C12 107.81(11) . . ?
C13 C11 C12 109.11(13) . . ?
N1 C15 C1 122.86(12) . . ?
N1 C15 H15 118.6 . . ?
C1 C15 H15 118.6 . . ?
C11 C14 H14A 109.5 . . ?
C11 C14 H14B 109.5 . . ?
C11 C14 H14C 109.5 . . ?
H14A C14 H14B 109.5 . . ?
H14A C14 H14C 109.5 . . ?
H14B C14 H14C 109.5 . . ?
C7 C10 H10A 109.5 . . ?
C7 C10 H10B 109.5 . . ?
C7 C10 H10C 109.5 . . ?
H10A C10 H10B 109.5 . . ?
H10A C10 H10C 109.5 . . ?
H10B C10 H10C 109.5 . . ?
C11 C13 H13A 109.5 . . ?
C11 C13 H13B 109.5 . . ?
C11 C13 H13C 109.5 . . ?
H13A C13 H13B 109.5 . . ?
H13A C13 H13C 109.5 . . ?
H13B C13 H13C 109.5 . . ?
N1 C16 C16 109.44(15) . 5_676 ?
N1 C16 H16A 109.8 . . ?
N1 C16 H16B 109.8 . . ?
C16 C16 H16A 109.8 5_676 . ?
C16 C16 H16B 109.8 5_676 . ?
H16A C16 H16B 108.2 . . ?
C11 C12 H12A 109.5 . . ?
C11 C12 H12B 109.5 . . ?
C11 C12 H12C 109.5 . . ?
H12A C12 H12B 109.5 . . ?
H12A C12 H12C 109.5 . . ?
H12B C12 H12C 109.5 . . ?
C7 C8 H8A 109.5 . . ?
C7 C8 H8B 109.5 . . ?
C7 C8 H8C 109.5 . . ?
H8A C8 H8B 109.5 . . ?
H8A C8 H8C 109.5 . . ?
H8B C8 H8C 109.5 . . ?
C7 C9 H9A 109.5 . . ?
C7 C9 H9B 109.5 . . ?
C7 C9 H9C 109.5 . . ?
H9A C9 H9B 109.5 . . ?
H9A C9 H9C 109.5 . . ?
H9B C9 H9C 109.5 . . ?

loop_
_geom_bond_atom_site_label_1
_geom_bond_atom_site_label_2
_geom_bond_distance
_geom_bond_site_symmetry_2
_geom_bond_publ_flag
O1 H1 0.8400 . ?
O1 C2 1.3551(15) . ?
N1 C15 1.2762(18) . ?
N1 C16 1.4632(18) . ?
C5 C4 1.4072(18) . ?
C5 C6 1.3766(19) . ?
C5 C11 1.5332(17) . ?
C4 H4 0.9500 . ?
C4 C3 1.3901(18) . ?
C3 C2 1.4084(18) . ?
C3 C7 1.5375(17) . ?
C6 H6 0.9500 . ?
C6 C1 1.4010(18) . ?
C2 C1 1.4084(18) . ?
C1 C15 1.4579(19) . ?
C7 C10 1.5330(19) . ?
C7 C8 1.536(2) . ?
C7 C9 1.533(2) . ?
C11 C14 1.5293(19) . ?
C11 C13 1.534(2) . ?
C11 C12 1.538(2) . ?
C15 H15 0.9500 . ?
C14 H14A 0.9800 . ?
C14 H14B 0.9800 . ?
C14 H14C 0.9800 . ?
C10 H10A 0.9800 . ?
C10 H10B 0.9800 . ?
C10 H10C 0.9800 . ?
C13 H13A 0.9800 . ?
C13 H13B 0.9800 . ?
C13 H13C 0.9800 . ?
C16 C16 1.513(3) 5_676 ?
C16 H16A 0.9900 . ?
C16 H16B 0.9900 . ?
C12 H12A 0.9800 . ?
C12 H12B 0.9800 . ?
C12 H12C 0.9800 . ?
C8 H8A 0.9800 . ?
C8 H8B 0.9800 . ?
C8 H8C 0.9800 . ?
C9 H9A 0.9800 . ?
C9 H9B 0.9800 . ?
C9 H9C 0.9800 . ?

loop_
_geom_torsion_atom_site_label_1
_geom_torsion_atom_site_label_2
_geom_torsion_atom_site_label_3
_geom_torsion_atom_site_label_4
_geom_torsion
_geom_torsion_site_symmetry_1
_geom_torsion_site_symmetry_2
_geom_torsion_site_symmetry_3
_geom_torsion_site_symmetry_4
_geom_torsion_publ_flag
O1 C2 C1 C6 -178.89(12) . . . . ?
O1 C2 C1 C15 -2.6(2) . . . . ?
C5 C4 C3 C2 0.6(2) . . . . ?
C5 C4 C3 C7 -179.66(12) . . . . ?
C5 C6 C1 C2 1.0(2) . . . . ?
C5 C6 C1 C15 -175.39(13) . . . . ?
C4 C5 C6 C1 -0.88(19) . . . . ?
C4 C5 C11 C14 -176.94(12) . . . . ?
C4 C5 C11 C13 62.65(16) . . . . ?
C4 C5 C11 C12 -57.18(16) . . . . ?
C4 C3 C2 O1 178.14(12) . . . . ?
C4 C3 C2 C1 -0.53(19) . . . . ?
C4 C3 C7 C10 -119.58(14) . . . . ?
C4 C3 C7 C8 119.40(14) . . . . ?
C4 C3 C7 C9 0.08(19) . . . . ?
C3 C2 C1 C6 -0.2(2) . . . . ?
C3 C2 C1 C15 176.03(12) . . . . ?
C6 C5 C4 C3 0.1(2) . . . . ?
C6 C5 C11 C14 3.83(19) . . . . ?
C6 C5 C11 C13 -116.57(15) . . . . ?
C6 C5 C11 C12 123.60(14) . . . . ?
C6 C1 C15 N1 177.95(14) . . . . ?
C2 C3 C7 C10 60.13(17) . . . . ?
C2 C3 C7 C8 -60.89(16) . . . . ?
C2 C3 C7 C9 179.78(13) . . . . ?
C2 C1 C15 N1 1.7(2) . . . . ?
C7 C3 C2 O1 -1.59(19) . . . . ?
C7 C3 C2 C1 179.75(12) . . . . ?
C11 C5 C4 C3 -179.19(12) . . . . ?
C11 C5 C6 C1 178.37(12) . . . . ?
C15 N1 C16 C16 -106.56(18) . . . 5_676 ?
C16 N1 C15 C1 -178.85(13) . . . . ?
